data_7130477
loop_
_publ_author_name
'Bellas, Michael K.'
'Matzger, Adam J.'

_publ_section_title
;
 Peroxosolvate discovery method leads to first cocrystal with three
 energetic components.
;
_journal_issue 63
_journal_name_full 'Chemical communications (Cambridge, England)'
_journal_page_first 8806
_journal_page_last 8809
_journal_paper_doi 10.1039/d2cc02024f
_journal_volume 58
_journal_year 2022
_chemical_formula_moiety 'C3 H2 N4 O4, C2 H4 N4 O, H2 O1'
_chemical_formula_sum 'C5 H8 N8 O6'
_chemical_formula_weight 276.19
_chemical_name_common DDH
_chemical_name_systematic 3,4-diaminofurazan-3,4-dinitro-1H-pyrazole-hydrate
_space_group_crystal_system orthorhombic
_space_group_IT_number 19
_space_group_name_Hall 'P 2ac 2ab'
_space_group_name_H-M_alt 'P 21 21 21'
_atom_sites_solution_hydrogens mixed
_atom_sites_solution_primary dual
_audit_creation_method SHELXL-2018/3
_audit_update_record
;
2022-03-09 deposited with the CCDC.	2022-07-10 downloaded from the CCDC.
;
_cell_angle_alpha 90
_cell_angle_beta 90
_cell_angle_gamma 90
_cell_formula_units_Z 4
_cell_length_a 5.36177(4)
_cell_length_b 8.07141(5)
_cell_length_c 25.18846(16)
_cell_measurement_reflns_used 19647
_cell_measurement_temperature 293(2)
_cell_measurement_theta_max 76.0440
_cell_measurement_theta_min 3.5030
_cell_volume 1090.082(13)
_computing_cell_refinement 'CrysAlisPro 1.171.40.82a (Rigaku OD, 2020)'
_computing_data_collection 'CrysAlisPro 1.171.40.82a (Rigaku OD, 2020)'
_computing_data_reduction 'CrysAlisPro 1.171.40.82a (Rigaku OD, 2020)'
_computing_structure_refinement 'SHELXL-2018/3 (Sheldrick, 2018)'
_computing_structure_solution 'CrysAlisPro 1.171.40.82a (Rigaku OD, 2020)'
_diffrn_ambient_temperature 293(2)
_diffrn_detector_area_resol_mean 10.000
_diffrn_measured_fraction_theta_full 1.000
_diffrn_measured_fraction_theta_max 0.996
_diffrn_measurement_device_type 'XtaLAB Synergy, Single source at home/near, HyPix'
_diffrn_measurement_method '\w scans'
_diffrn_radiation_type CuK\a
_diffrn_radiation_wavelength 1.54184
_diffrn_reflns_av_R_equivalents 0.0436
_diffrn_reflns_av_unetI/netI 0.0170
_diffrn_reflns_Laue_measured_fraction_full 1.000
_diffrn_reflns_Laue_measured_fraction_max 0.996
_diffrn_reflns_limit_h_max 6
_diffrn_reflns_limit_h_min -5
_diffrn_reflns_limit_k_max 10
_diffrn_reflns_limit_k_min -10
_diffrn_reflns_limit_l_max 31
_diffrn_reflns_limit_l_min -31
_diffrn_reflns_number 26839
_diffrn_reflns_point_group_measured_fraction_full 1.000
_diffrn_reflns_point_group_measured_fraction_max 0.993
_diffrn_reflns_theta_full 67.684
_diffrn_reflns_theta_max 76.310
_diffrn_reflns_theta_min 3.509
_diffrn_source 'micro-focus sealed X-ray tube'
_exptl_absorpt_coefficient_mu 1.344
_exptl_absorpt_correction_T_max 1.00000
_exptl_absorpt_correction_T_min 0.79430
_exptl_absorpt_correction_type multi-scan
_exptl_absorpt_process_details
;
CrysAlisPro 1.171.40.82a (Rigaku Oxford Diffraction, 2020)
Empirical absorption correction using spherical harmonics,
implemented in SCALE3 ABSPACK scaling algorithm.
;
_exptl_crystal_colour 'clear yellow'
_exptl_crystal_density_diffrn 1.683
_exptl_crystal_description blade
_exptl_crystal_F_000 568
_exptl_crystal_size_max 0.24
_exptl_crystal_size_mid 0.11
_exptl_crystal_size_min 0.04
_refine_diff_density_max 0.417
_refine_diff_density_min -0.382
_refine_diff_density_rms 0.042
_refine_ls_abs_structure_details
;
 Flack x determined using 877 quotients [(I+)-(I-)]/[(I+)+(I-)]
 (Parsons, Flack and Wagner, Acta Cryst. B69 (2013) 249-259).
;
_refine_ls_abs_structure_Flack -0.01(8)
_refine_ls_extinction_coef 0.0023(7)
_refine_ls_extinction_expression Fc^*^=kFc[1+0.001xFc^2^\l^3^/sin(2\q)]^-1/4^
_refine_ls_extinction_method 'SHELXL-2018/3 (Sheldrick 2018)'
_refine_ls_goodness_of_fit_ref 1.079
_refine_ls_hydrogen_treatment mixed
_refine_ls_matrix_type full
_refine_ls_number_parameters 181
_refine_ls_number_reflns 2275
_refine_ls_number_restraints 3
_refine_ls_restrained_S_all 1.079
_refine_ls_R_factor_all 0.0323
_refine_ls_R_factor_gt 0.0315
_refine_ls_shift/su_max 0.000
_refine_ls_shift/su_mean 0.000
_refine_ls_structure_factor_coef Fsqd
_refine_ls_weighting_details 'w=1/[\s^2^(Fo^2^)+(0.0564P)^2^+0.1839P] where P=(Fo^2^+2Fc^2^)/3'
_refine_ls_weighting_scheme calc
_refine_ls_wR_factor_gt 0.0897
_refine_ls_wR_factor_ref 0.0904
_reflns_Friedel_coverage 0.665
_reflns_Friedel_fraction_full 1.000
_reflns_Friedel_fraction_max 0.988
_reflns_number_gt 2208
_reflns_number_total 2275
_reflns_threshold_expression 'I > 2\s(I)'
_cod_data_source_file d2cc02024f2.cif
_cod_data_source_block DDH
_cod_original_cell_volume 1090.081(13)
_cod_database_code 7130477
_shelx_shelxl_version_number 2018/3
_shelx_space_group_comment
;
The symmetry employed for this shelxl refinement is uniquely defined
by the following loop, which should always be used as a source of
symmetry information in preference to the above space-group names.
They are only intended as comments.
;

loop_
_space_group_symop_operation_xyz
'x, y, z'
'-x+1/2, -y, z+1/2'
'-x, y+1/2, -z+1/2'
'x+1/2, -y+1/2, -z'

loop_
_atom_site_label
_atom_site_type_symbol
_atom_site_fract_x
_atom_site_fract_y
_atom_site_fract_z
_atom_site_U_iso_or_equiv
_atom_site_adp_type
_atom_site_occupancy
_atom_site_site_symmetry_order
_atom_site_calc_flag
_atom_site_refinement_flags_posn
_atom_site_refinement_flags_adp
_atom_site_refinement_flags_occupancy
_atom_site_disorder_assembly
_atom_site_disorder_group
O4 O -0.0083(4) 0.0723(2) 0.28964(6) 0.0497(5) Uani 1 1 d . . . . .
O18 O 1.3900(3) 0.6017(3) 0.45046(7) 0.0507(5) Uani 1 1 d . . . . .
O17 O 1.4331(4) 0.7576(2) 0.38142(8) 0.0538(5) Uani 1 1 d . . . . .
O15 O 0.9293(4) 0.5350(2) 0.49345(6) 0.0522(5) Uani 1 1 d . . . . .
O19 O 0.5462(4) 0.3441(3) 0.24781(7) 0.0532(5) Uani 1 1 d D . . . .
H19A H 0.453(7) 0.372(5) 0.2209(12) 0.080 Uiso 1 1 d D U . . .
H19B H 0.439(7) 0.285(4) 0.2661(14) 0.080 Uiso 1 1 d D U . . .
O14 O 0.7726(4) 0.3012(3) 0.46817(7) 0.0576(6) Uani 1 1 d . . . . .
N9 N 0.7695(4) 0.4205(2) 0.36827(7) 0.0337(4) Uani 1 1 d . . . . .
N10 N 0.8564(3) 0.4861(2) 0.32278(6) 0.0347(4) Uani 1 1 d . . . . .
H10 H 0.787892 0.469160 0.292391 0.042 Uiso 1 1 calc R U . . .
N13 N 0.8737(4) 0.4340(2) 0.45943(7) 0.0361(4) Uani 1 1 d . . . . .
N16 N 1.3242(4) 0.6509(2) 0.40689(7) 0.0355(4) Uani 1 1 d . . . . .
N3 N 0.1941(4) 0.1522(3) 0.31341(7) 0.0399(4) Uani 1 1 d . . . . .
N6 N -0.0920(4) -0.0655(3) 0.41926(7) 0.0415(5) Uani 1 1 d . . . . .
H6A H -0.081431 0.005482 0.444776 0.050 Uiso 1 1 d R U . . .
H6B H -0.243331 -0.101258 0.417336 0.050 Uiso 1 1 d R U . . .
N7 N 0.3380(4) 0.1727(3) 0.40118(8) 0.0429(5) Uani 1 1 d . . . . .
H7A H 0.469065 0.215960 0.386582 0.052 Uiso 1 1 d R U . . .
H7B H 0.262365 0.248316 0.419533 0.052 Uiso 1 1 d R U . . .
N5 N -0.1437(4) -0.0171(3) 0.32735(7) 0.0438(5) Uani 1 1 d . . . . .
C12 C 1.1105(4) 0.5769(2) 0.38285(8) 0.0297(4) Uani 1 1 d . . . . .
C2 C 0.1823(4) 0.1139(2) 0.36345(8) 0.0301(4) Uani 1 1 d . . . . .
C8 C 0.9252(4) 0.4754(2) 0.40470(7) 0.0293(4) Uani 1 1 d . . . . .
C1 C -0.0293(4) 0.0071(3) 0.37226(8) 0.0318(4) Uani 1 1 d . . . . .
C11 C 1.0582(4) 0.5796(3) 0.32924(8) 0.0338(4) Uani 1 1 d . . . . .
H11 H 1.146259 0.635550 0.302959 0.041 Uiso 1 1 calc R U . . .

loop_
_atom_site_aniso_label
_atom_site_aniso_U_11
_atom_site_aniso_U_22
_atom_site_aniso_U_33
_atom_site_aniso_U_23
_atom_site_aniso_U_13
_atom_site_aniso_U_12
O4 0.0516(11) 0.0705(11) 0.0269(7) 0.0018(8) -0.0076(7) -0.0049(9)
O18 0.0403(9) 0.0729(12) 0.0390(8) 0.0004(8) -0.0124(7) -0.0046(9)
O17 0.0427(9) 0.0562(10) 0.0624(11) 0.0056(9) 0.0008(9) -0.0198(8)
O15 0.0610(11) 0.0678(11) 0.0277(7) -0.0068(7) 0.0016(7) -0.0098(9)
O19 0.0483(11) 0.0725(12) 0.0388(9) 0.0124(8) -0.0112(8) -0.0166(9)
O14 0.0637(13) 0.0641(12) 0.0450(10) 0.0171(8) -0.0042(9) -0.0263(11)
N9 0.0326(9) 0.0393(9) 0.0294(8) -0.0007(7) -0.0024(7) -0.0050(7)
N10 0.0349(9) 0.0447(9) 0.0246(7) -0.0023(7) -0.0037(7) -0.0023(8)
N13 0.0321(9) 0.0488(10) 0.0273(8) 0.0036(7) -0.0021(7) -0.0022(8)
N16 0.0283(9) 0.0391(9) 0.0392(9) -0.0053(8) -0.0016(7) -0.0027(7)
N3 0.0400(10) 0.0479(10) 0.0319(9) 0.0051(8) 0.0001(8) -0.0031(8)
N6 0.0400(10) 0.0489(10) 0.0355(9) 0.0008(8) 0.0032(8) -0.0122(8)
N7 0.0390(10) 0.0521(11) 0.0376(10) 0.0018(8) -0.0059(8) -0.0139(9)
N5 0.0384(10) 0.0573(11) 0.0356(9) -0.0045(8) -0.0057(8) -0.0075(10)
C12 0.0272(10) 0.0332(9) 0.0288(8) -0.0015(8) -0.0014(7) -0.0020(8)
C2 0.0282(10) 0.0326(9) 0.0294(9) 0.0005(7) -0.0010(7) 0.0011(8)
C8 0.0287(9) 0.0337(9) 0.0255(8) 0.0003(7) -0.0015(7) -0.0001(8)
C1 0.0302(10) 0.0343(9) 0.0309(9) -0.0021(8) -0.0009(8) 0.0004(8)
C11 0.0345(10) 0.0391(10) 0.0277(9) 0.0007(8) 0.0018(8) -0.0011(9)

loop_
_atom_type_symbol
_atom_type_description
_atom_type_scat_dispersion_real
_atom_type_scat_dispersion_imag
_atom_type_scat_source
C C 0.0181 0.0091 'International Tables Vol C Tables 4.2.6.8 and 6.1.1.4'
H H 0.0000 0.0000 'International Tables Vol C Tables 4.2.6.8 and 6.1.1.4'
N N 0.0311 0.0180 'International Tables Vol C Tables 4.2.6.8 and 6.1.1.4'
O O 0.0492 0.0322 'International Tables Vol C Tables 4.2.6.8 and 6.1.1.4'

loop_
_geom_angle_atom_site_label_1
_geom_angle_atom_site_label_2
_geom_angle_atom_site_label_3
_geom_angle
_geom_angle_site_symmetry_1
_geom_angle_site_symmetry_3
_geom_angle_publ_flag
N5 O4 N3 110.52(14) . . ?
H19A O19 H19B 100(3) . . ?
C8 N9 N10 103.95(17) . . ?
C11 N10 N9 113.66(17) . . ?
C11 N10 H10 123.2 . . ?
N9 N10 H10 123.2 . . ?
O15 N13 O14 124.64(19) . . ?
O15 N13 C8 117.97(18) . . ?
O14 N13 C8 117.37(18) . . ?
O18 N16 O17 124.3(2) . . ?
O18 N16 C12 118.58(19) . . ?
O17 N16 C12 117.11(19) . . ?
C2 N3 O4 105.57(18) . . ?
C1 N6 H6A 110.2 . . ?
C1 N6 H6B 109.1 . . ?
H6A N6 H6B 109.0 . . ?
C2 N7 H7A 110.1 . . ?
C2 N7 H7B 109.5 . . ?
H7A N7 H7B 108.8 . . ?
C1 N5 O4 105.59(18) . . ?
C11 C12 C8 104.47(17) . . ?
C11 C12 N16 124.90(19) . . ?
C8 C12 N16 130.36(18) . . ?
N3 C2 N7 124.7(2) . . ?
N3 C2 C1 109.24(18) . . ?
N7 C2 C1 126.01(18) . . ?
N9 C8 C12 111.88(17) . . ?
N9 C8 N13 117.75(18) . . ?
C12 C8 N13 130.22(18) . . ?
N5 C1 N6 125.0(2) . . ?
N5 C1 C2 109.07(19) . . ?
N6 C1 C2 125.78(19) . . ?
N10 C11 C12 106.04(18) . . ?
N10 C11 H11 127.0 . . ?
C12 C11 H11 127.0 . . ?

loop_
_geom_bond_atom_site_label_1
_geom_bond_atom_site_label_2
_geom_bond_distance
_geom_bond_site_symmetry_2
_geom_bond_publ_flag
O4 N5 1.397(3) . ?
O4 N3 1.397(3) . ?
O18 N16 1.219(3) . ?
O17 N16 1.223(3) . ?
O15 N13 1.220(3) . ?
O19 H19A 0.87(2) . ?
O19 H19B 0.88(2) . ?
O14 N13 1.221(3) . ?
N9 C8 1.318(3) . ?
N9 N10 1.346(2) . ?
N10 C11 1.329(3) . ?
N10 H10 0.8600 . ?
N13 C8 1.445(3) . ?
N16 C12 1.427(3) . ?
N3 C2 1.299(3) . ?
N6 C1 1.363(3) . ?
N6 H6A 0.8629 . ?
N6 H6B 0.8625 . ?
N7 C2 1.351(3) . ?
N7 H7A 0.8665 . ?
N7 H7B 0.8666 . ?
N5 C1 1.301(3) . ?
C12 C11 1.379(3) . ?
C12 C8 1.401(3) . ?
C2 C1 1.442(3) . ?
C11 H11 0.9300 . ?

loop_
_geom_torsion_atom_site_label_1
_geom_torsion_atom_site_label_2
_geom_torsion_atom_site_label_3
_geom_torsion_atom_site_label_4
_geom_torsion
_geom_torsion_site_symmetry_1
_geom_torsion_site_symmetry_2
_geom_torsion_site_symmetry_3
_geom_torsion_site_symmetry_4
_geom_torsion_publ_flag
C8 N9 N10 C11 -0.2(2) . . . . ?
N5 O4 N3 C2 -0.3(2) . . . . ?
N3 O4 N5 C1 0.1(3) . . . . ?
O18 N16 C12 C11 -158.8(2) . . . . ?
O17 N16 C12 C11 19.4(3) . . . . ?
O18 N16 C12 C8 14.2(3) . . . . ?
O17 N16 C12 C8 -167.5(2) . . . . ?
O4 N3 C2 N7 -176.6(2) . . . . ?
O4 N3 C2 C1 0.3(2) . . . . ?
N10 N9 C8 C12 0.4(2) . . . . ?
N10 N9 C8 N13 176.42(18) . . . . ?
C11 C12 C8 N9 -0.5(2) . . . . ?
N16 C12 C8 N9 -174.6(2) . . . . ?
C11 C12 C8 N13 -175.8(2) . . . . ?
N16 C12 C8 N13 10.0(4) . . . . ?
O15 N13 C8 N9 -146.4(2) . . . . ?
O14 N13 C8 N9 32.2(3) . . . . ?
O15 N13 C8 C12 28.8(3) . . . . ?
O14 N13 C8 C12 -152.6(2) . . . . ?
O4 N5 C1 N6 -176.2(2) . . . . ?
O4 N5 C1 C2 0.1(3) . . . . ?
N3 C2 C1 N5 -0.3(3) . . . . ?
N7 C2 C1 N5 176.6(2) . . . . ?
N3 C2 C1 N6 176.0(2) . . . . ?
N7 C2 C1 N6 -7.1(3) . . . . ?
N9 N10 C11 C12 -0.1(2) . . . . ?
C8 C12 C11 N10 0.3(2) . . . . ?
N16 C12 C11 N10 174.88(19) . . . . ?
